data_7235722
loop_
_publ_author_name
'Marchetti, Fabio'
'Pampaloni, Guido'
'Zacchini, Stefano'

_publ_section_title
;
 A simple route to thermally-stable salts of
 pyrrolidinium-2-carbonylchloride
;
_journal_issue 105
_journal_name_full 'RSC Adv.'
_journal_page_first 60878
_journal_paper_doi 10.1039/C4RA12630K
_journal_volume 4
_journal_year 2014
_chemical_absolute_configuration ad
_chemical_formula_sum 'C5 H9 Cl7 N Nb O'
_chemical_formula_weight 440.19
_space_group_IT_number 19
_space_group_name_Hall 'P 2ac 2ab'
_space_group_name_H-M_alt 'P 21 21 21'
_symmetry_cell_setting orthorhombic
_symmetry_space_group_name_H-M 'P 21 21 21'
_atom_sites_solution_hydrogens geom
_atom_sites_solution_primary direct
_atom_sites_solution_secondary difmap
_audit_creation_method SHELXL-97
_cell_angle_alpha 90.00
_cell_angle_beta 90.00
_cell_angle_gamma 90.00
_cell_formula_units_Z 4
_cell_length_a 6.658(2)
_cell_length_b 13.408(4)
_cell_length_c 15.881(5)
_cell_measurement_reflns_used 5835
_cell_measurement_temperature 100(2)
_cell_measurement_theta_max 28.262
_cell_measurement_theta_min 2.565
_cell_volume 1417.7(7)
_computing_cell_refinement 'APEX2 (Bruker AXS, 2006)'
_computing_data_collection 'APEX2 (Bruker AXS, 2006)'
_computing_data_reduction 'SAINT (Bruker AXS, 2004)'
_computing_molecular_graphics 'ORTEPII (Johnson, 1996)'
_computing_publication_material 'XCIF (Bruker AXS, 2001)'
_computing_structure_refinement 'SHELXL-97 (Sheldrick, 1997)'
_computing_structure_solution 'SHELXS-97 (Sheldrick, 1990)'
_diffrn_ambient_temperature 100(2)
_diffrn_measured_fraction_theta_full 1.000
_diffrn_measured_fraction_theta_max 1.000
_diffrn_measurement_device_type 'CCD area detector'
_diffrn_measurement_method 'phi and omega scans'
_diffrn_radiation_monochromator graphite
_diffrn_radiation_source 'fine-focus sealed tube'
_diffrn_radiation_type MoK\a
_diffrn_radiation_wavelength 0.71073
_diffrn_reflns_av_R_equivalents 0.0401
_diffrn_reflns_av_unetI/netI 0.0371
_diffrn_reflns_limit_h_max 8
_diffrn_reflns_limit_h_min -8
_diffrn_reflns_limit_k_max 17
_diffrn_reflns_limit_k_min -17
_diffrn_reflns_limit_l_max 20
_diffrn_reflns_limit_l_min -20
_diffrn_reflns_number 11785
_diffrn_reflns_theta_full 27.10
_diffrn_reflns_theta_max 27.10
_diffrn_reflns_theta_min 1.99
_exptl_absorpt_coefficient_mu 2.142
_exptl_absorpt_correction_T_max 0.7256
_exptl_absorpt_correction_T_min 0.6165
_exptl_absorpt_correction_type empirical
_exptl_absorpt_process_details
;
 Data were corrected for Lorentz polarization and absorption
 effects (empirical absorption corrections SADABS).
 R(int) = 0.1429 (selected reflections only, before parameter refinement)
 R(int) = 0.0601 (selected reflections only, after parameter refinement)
;
_exptl_crystal_colour yellow
_exptl_crystal_density_diffrn 2.062
_exptl_crystal_density_method 'not measured'
_exptl_crystal_description prism
_exptl_crystal_F_000 856
_exptl_crystal_size_max 0.25
_exptl_crystal_size_mid 0.22
_exptl_crystal_size_min 0.16
_refine_diff_density_max 0.502
_refine_diff_density_min -0.487
_refine_diff_density_rms 0.081
_refine_ls_abs_structure_details 'Flack H D (1983), Acta Cryst. A39, 876-881'
_refine_ls_abs_structure_Flack -0.11(5)
_refine_ls_extinction_method none
_refine_ls_goodness_of_fit_ref 1.046
_refine_ls_hydrogen_treatment mixed
_refine_ls_matrix_type full
_refine_ls_number_parameters 142
_refine_ls_number_reflns 3124
_refine_ls_number_restraints 2
_refine_ls_restrained_S_all 1.046
_refine_ls_R_factor_all 0.0259
_refine_ls_R_factor_gt 0.0238
_refine_ls_shift/su_max 0.003
_refine_ls_shift/su_mean 0.000
_refine_ls_structure_factor_coef Fsqd
_refine_ls_weighting_details 'calc w=1/[\s^2^(Fo^2^)+(0.0158P)^2^+0.2709P] where P=(Fo^2^+2Fc^2^)/3'
_refine_ls_weighting_scheme calc
_refine_ls_wR_factor_gt 0.0492
_refine_ls_wR_factor_ref 0.0502
_reflns_number_gt 2969
_reflns_number_total 3124
_reflns_threshold_expression >2sigma(I)
_cod_data_source_file c4ra12630k2.cif
_cod_data_source_block p2121
_cod_depositor_comments
;
The following automatic conversions were performed:

data item '_symmetry_cell_setting' value 'Orthorhombic' was changed
to 'orthorhombic' in accordance with the
/home/saulius/struct/COD-crude-data/automatic-downloads/DataCite-retrospective/RSC/depositions/lib/dictionaries/cif_core.dic
dictionary named 'cif_core.dic' version 2.4.2 last updated on
2011-04-26.

Automatic conversion script
Id: cif_fix_values 6909 2019-04-08 15:41:33Z antanas 
;
_cod_original_cell_volume 1417.8(7)
_cod_original_sg_symbol_H-M P2(1)2(1)2(1)
_cod_database_code 7235722

loop_
_symmetry_equiv_pos_as_xyz
'x, y, z'
'-x+1/2, -y, z+1/2'
'-x, y+1/2, -z+1/2'
'x+1/2, -y+1/2, -z'

loop_
_atom_site_label
_atom_site_type_symbol
_atom_site_fract_x
_atom_site_fract_y
_atom_site_fract_z
_atom_site_U_iso_or_equiv
_atom_site_adp_type
_atom_site_occupancy
_atom_site_symmetry_multiplicity
_atom_site_calc_flag
_atom_site_refinement_flags
C1 C 0.3517(5) 0.7824(2) 0.27672(19) 0.0231(7) Uani 1 1 d .
C2 C 0.5793(5) 0.7843(2) 0.28038(17) 0.0228(7) Uani 1 1 d .
H2 H 0.6288 0.8545 0.2851 0.027 Uiso 1 1 calc R
C3 C 0.6816(5) 0.7311(3) 0.2065(2) 0.0326(9) Uani 1 1 d .
H3A H 0.5985 0.7353 0.1549 0.039 Uiso 1 1 calc R
H3B H 0.8153 0.7603 0.1948 0.039 Uiso 1 1 calc R
C4 C 0.7003(6) 0.6241(3) 0.2361(2) 0.0332(8) Uani 1 1 d .
H4A H 0.5707 0.5884 0.2312 0.040 Uiso 1 1 calc R
H4B H 0.8038 0.5878 0.2036 0.040 Uiso 1 1 calc R
C5 C 0.7620(5) 0.6353(3) 0.32748(19) 0.0281(8) Uani 1 1 d .
H5A H 0.7267 0.5751 0.3604 0.034 Uiso 1 1 calc R
H5B H 0.9081 0.6476 0.3325 0.034 Uiso 1 1 calc R
Cl1 Cl 0.25505(15) 0.85371(8) 0.19373(6) 0.0444(3) Uani 1 1 d .
N1 N 0.6430(4) 0.7243(2) 0.35648(17) 0.0263(6) Uani 1 1 d D
H1A H 0.721(4) 0.765(2) 0.3900(18) 0.032 Uiso 1 1 d D
H1B H 0.537(4) 0.702(2) 0.3864(19) 0.032 Uiso 1 1 d D
O1 O 0.2455(4) 0.73854(16) 0.32353(14) 0.0295(5) Uani 1 1 d .
Nb1 Nb 0.78698(4) 1.014324(18) 0.478936(16) 0.01344(7) Uani 1 1 d .
Cl2 Cl 0.96075(11) 0.85427(5) 0.46580(5) 0.02044(16) Uani 1 1 d .
Cl3 Cl 1.09961(10) 1.08842(5) 0.48791(5) 0.02118(16) Uani 1 1 d .
Cl4 Cl 0.77921(13) 0.99187(5) 0.62458(4) 0.02482(16) Uani 1 1 d .
Cl5 Cl 0.61048(12) 1.16061(5) 0.49120(5) 0.02618(18) Uani 1 1 d .
Cl6 Cl 0.48757(11) 0.92033(5) 0.46323(5) 0.02083(16) Uani 1 1 d .
Cl7 Cl 0.80384(12) 1.02915(6) 0.33140(4) 0.02661(18) Uani 1 1 d .

loop_
_atom_site_aniso_label
_atom_site_aniso_U_11
_atom_site_aniso_U_22
_atom_site_aniso_U_33
_atom_site_aniso_U_23
_atom_site_aniso_U_13
_atom_site_aniso_U_12
C1 0.0312(19) 0.0155(16) 0.0227(16) -0.0055(14) 0.0026(14) -0.0015(14)
C2 0.0307(19) 0.0240(17) 0.0136(15) 0.0007(13) 0.0014(13) -0.0108(15)
C3 0.0268(19) 0.055(2) 0.0163(15) -0.0037(16) 0.0053(15) -0.0117(18)
C4 0.0206(18) 0.049(2) 0.0301(18) -0.0198(16) 0.0042(15) -0.0043(18)
C5 0.0162(16) 0.038(2) 0.0296(17) -0.0031(15) -0.0006(14) -0.0014(14)
Cl1 0.0424(6) 0.0494(6) 0.0413(5) 0.0190(4) -0.0053(5) -0.0057(5)
N1 0.0347(16) 0.0258(16) 0.0184(14) -0.0027(12) 0.0005(12) -0.0085(13)
O1 0.0332(14) 0.0229(12) 0.0325(12) -0.0012(10) 0.0126(11) -0.0054(11)
Nb1 0.01434(12) 0.01356(11) 0.01243(11) 0.00030(10) -0.00053(10) -0.00065(10)
Cl2 0.0200(4) 0.0166(3) 0.0248(4) -0.0042(3) -0.0032(3) 0.0030(3)
Cl3 0.0168(3) 0.0208(4) 0.0259(4) -0.0023(3) -0.0014(3) -0.0039(3)
Cl4 0.0350(4) 0.0261(4) 0.0133(3) 0.0006(3) 0.0015(3) -0.0025(4)
Cl5 0.0242(4) 0.0165(4) 0.0379(5) -0.0012(3) -0.0034(3) 0.0036(3)
Cl6 0.0149(3) 0.0192(4) 0.0284(4) -0.0044(3) 0.0017(3) -0.0026(3)
Cl7 0.0277(4) 0.0384(4) 0.0137(3) 0.0043(3) -0.0018(3) -0.0077(4)

loop_
_atom_type_symbol
_atom_type_description
_atom_type_scat_dispersion_real
_atom_type_scat_dispersion_imag
_atom_type_scat_source
C C 0.0033 0.0016 'International Tables Vol C Tables 4.2.6.8 and 6.1.1.4'
H H 0.0000 0.0000 'International Tables Vol C Tables 4.2.6.8 and 6.1.1.4'
N N 0.0061 0.0033 'International Tables Vol C Tables 4.2.6.8 and 6.1.1.4'
O O 0.0106 0.0060 'International Tables Vol C Tables 4.2.6.8 and 6.1.1.4'
Cl Cl 0.1484 0.1585 'International Tables Vol C Tables 4.2.6.8 and 6.1.1.4'
Nb Nb -2.0727 0.6215 'International Tables Vol C Tables 4.2.6.8 and 6.1.1.4'

loop_
_geom_angle_atom_site_label_1
_geom_angle_atom_site_label_2
_geom_angle_atom_site_label_3
_geom_angle
O1 C1 C2 125.6(3)
O1 C1 Cl1 121.7(3)
C2 C1 Cl1 112.8(2)
N1 C2 C1 107.6(3)
N1 C2 C3 103.9(3)
C1 C2 C3 114.0(3)
N1 C2 H2 110.4
C1 C2 H2 110.4
C3 C2 H2 110.4
C4 C3 C2 103.8(3)
C4 C3 H3A 111.0
C2 C3 H3A 111.0
C4 C3 H3B 111.0
C2 C3 H3B 111.0
H3A C3 H3B 109.0
C5 C4 C3 103.1(3)
C5 C4 H4A 111.1
C3 C4 H4A 111.1
C5 C4 H4B 111.1
C3 C4 H4B 111.1
H4A C4 H4B 109.1
N1 C5 C4 103.2(3)
N1 C5 H5A 111.1
C4 C5 H5A 111.1
N1 C5 H5B 111.1
C4 C5 H5B 111.1
H5A C5 H5B 109.1
C5 N1 C2 109.0(2)
C5 N1 H1A 111(2)
C2 N1 H1A 107(2)
C5 N1 H1B 108(2)
C2 N1 H1B 112(2)
H1A N1 H1B 110(3)
Cl5 Nb1 Cl3 95.08(4)
Cl5 Nb1 Cl4 90.85(3)
Cl3 Nb1 Cl4 90.82(3)
Cl5 Nb1 Cl7 92.10(3)
Cl3 Nb1 Cl7 88.98(3)
Cl4 Nb1 Cl7 177.05(3)
Cl5 Nb1 Cl6 91.87(4)
Cl3 Nb1 Cl6 172.79(3)
Cl4 Nb1 Cl6 90.98(3)
Cl7 Nb1 Cl6 88.87(3)
Cl5 Nb1 Cl2 177.41(3)
Cl3 Nb1 Cl2 87.50(3)
Cl4 Nb1 Cl2 88.96(3)
Cl7 Nb1 Cl2 88.09(3)
Cl6 Nb1 Cl2 85.55(3)

loop_
_geom_bond_atom_site_label_1
_geom_bond_atom_site_label_2
_geom_bond_distance
C1 O1 1.183(4)
C1 C2 1.516(5)
C1 Cl1 1.751(3)
C2 N1 1.512(4)
C2 C3 1.534(4)
C2 H2 1.0000
C3 C4 1.515(5)
C3 H3A 0.9900
C3 H3B 0.9900
C4 C5 1.515(4)
C4 H4A 0.9900
C4 H4B 0.9900
C5 N1 1.505(4)
C5 H5A 0.9900
C5 H5B 0.9900
N1 H1A 0.924(18)
N1 H1B 0.903(18)
Nb1 Cl5 2.2948(9)
Nb1 Cl3 2.3110(9)
Nb1 Cl4 2.3330(10)
Nb1 Cl7 2.3541(10)
Nb1 Cl6 2.3716(9)
Nb1 Cl2 2.4470(9)

loop_
_geom_hbond_atom_site_label_D
_geom_hbond_atom_site_label_H
_geom_hbond_atom_site_label_A
_geom_hbond_distance_DH
_geom_hbond_distance_HA
_geom_hbond_distance_DA
_geom_hbond_angle_DHA
_geom_hbond_site_symmetry_A
N1 H1A Cl2 0.924(18) 2.329(19) 3.244(3) 171(3) .
N1 H1A Cl6 0.924(18) 2.84(3) 3.294(3) 111(2) .
N1 H1B O1 0.903(18) 2.24(3) 2.704(4) 112(3) .
N1 H1B Cl2 0.903(18) 2.52(3) 3.248(3) 139(3) 4_466

loop_
_geom_torsion_atom_site_label_1
_geom_torsion_atom_site_label_2
_geom_torsion_atom_site_label_3
_geom_torsion_atom_site_label_4
_geom_torsion
O1 C1 C2 N1 -2.6(4)
Cl1 C1 C2 N1 177.5(2)
O1 C1 C2 C3 112.0(4)
Cl1 C1 C2 C3 -67.9(3)
N1 C2 C3 C4 28.0(3)
C1 C2 C3 C4 -88.8(3)
C2 C3 C4 C5 -41.1(3)
C3 C4 C5 N1 37.6(3)
C4 C5 N1 C2 -20.4(3)
C1 C2 N1 C5 116.5(3)
C3 C2 N1 C5 -4.6(3)
